data_1512147
loop_
_publ_author_name
'Udachin, Konstantin A.'
'Alavi, Saman'
'Ripmeester, John A.'

_publ_section_title
;
 Water--Halogen Interactions in Chlorine and Bromine Clathrate Hydrates:
 An Example of Multidirectional Halogen Bonding
;
_journal_issue 27
_journal_name_full 'The Journal of Physical Chemistry C'
_journal_page_first 14176
_journal_paper_doi 10.1021/jp402399r
_journal_volume 117
_journal_year 2013
_chemical_formula_sum 'Br38.27 H344 O172'
_chemical_formula_weight 6156.91
_chemical_name_common 'Bromine hydrate'
_chemical_name_systematic
; 
 ? 
;
_space_group_IT_number 136
_symmetry_cell_setting tetragonal
_symmetry_space_group_name_Hall '-P 4n 2n'
_symmetry_space_group_name_H-M 'P 42/m n m'
_atom_sites_solution_hydrogens geom
_atom_sites_solution_primary direct
_atom_sites_solution_secondary difmap
_audit_creation_method SHELXL-97
_cell_angle_alpha 90.00
_cell_angle_beta 90.00
_cell_angle_gamma 90.00
_cell_formula_units_Z 1
_cell_length_a 23.0436(9)
_cell_length_b 23.0436(9)
_cell_length_c 12.0745(7)
_cell_measurement_temperature 173.0(1)
_cell_volume 6411.7(5)
_computing_cell_refinement 'SAINT (Bruker, 2003)'
_computing_data_collection 'SMART (Bruker 2003)'
_computing_data_reduction 'SAINT (Bruker, 2003)'
_computing_molecular_graphics 'ATOMS V.5.0'
_computing_publication_material 'SHELXL-97 (Sheldrick, 1997)'
_computing_structure_refinement 'SHELXL-97 (Sheldrick, 1997)'
_computing_structure_solution 'SHELXS-97 (Sheldrick, 1990)'
_diffrn_ambient_temperature 173.0(1)
_diffrn_measured_fraction_theta_full 1.000
_diffrn_measured_fraction_theta_max 1.000
_diffrn_measurement_device_type 'Bruker Smart 1000 CCD'
_diffrn_measurement_method '\w scans'
_diffrn_radiation_monochromator graphite
_diffrn_radiation_source 'fine-focus sealed tube'
_diffrn_radiation_type MoK\a
_diffrn_radiation_wavelength 0.71073
_diffrn_reflns_av_R_equivalents 0.0535
_diffrn_reflns_av_sigmaI/netI 0.0268
_diffrn_reflns_limit_h_max 25
_diffrn_reflns_limit_h_min -13
_diffrn_reflns_limit_k_max 25
_diffrn_reflns_limit_k_min -25
_diffrn_reflns_limit_l_max 12
_diffrn_reflns_limit_l_min -13
_diffrn_reflns_number 24788
_diffrn_reflns_theta_full 23.30
_diffrn_reflns_theta_max 23.30
_diffrn_reflns_theta_min 1.25
_diffrn_standards_number 0
_exptl_absorpt_coefficient_mu 6.059
_exptl_absorpt_correction_T_max 0.3127
_exptl_absorpt_correction_T_min 0.1955
_exptl_absorpt_correction_type multi-scan
_exptl_absorpt_process_details sadabs
_exptl_crystal_colour brown
_exptl_crystal_density_diffrn 1.595
_exptl_crystal_density_method 'not measured'
_exptl_crystal_description block
_exptl_crystal_F_000 3059
_exptl_crystal_size_max 0.40
_exptl_crystal_size_mid 0.35
_exptl_crystal_size_min 0.25
_refine_diff_density_max 0.201
_refine_diff_density_min -0.166
_refine_diff_density_rms 0.039
_refine_ls_extinction_coef 0.00020(3)
_refine_ls_extinction_expression Fc^*^=kFc[1+0.001xFc^2^\l^3^/sin(2\q)]^-1/4^
_refine_ls_extinction_method SHELXL
_refine_ls_goodness_of_fit_ref 1.167
_refine_ls_hydrogen_treatment mixed
_refine_ls_matrix_type full
_refine_ls_number_parameters 563
_refine_ls_number_reflns 2549
_refine_ls_number_restraints 108
_refine_ls_restrained_S_all 1.143
_refine_ls_R_factor_all 0.0631
_refine_ls_R_factor_gt 0.0384
_refine_ls_shift/su_max 0.035
_refine_ls_shift/su_mean 0.004
_refine_ls_structure_factor_coef Fsqd
_refine_ls_weighting_details 'calc w=1/[\s^2^(Fo^2^)+(0.0283P)^2^+4.4023P] where P=(Fo^2^+2Fc^2^)/3'
_refine_ls_weighting_scheme calc
_refine_ls_wR_factor_gt 0.0740
_refine_ls_wR_factor_ref 0.0831
_reflns_number_gt 1868
_reflns_number_total 2549
_reflns_threshold_expression >2sigma(I)
_cod_data_source_file jp402399r_si_001.cif
_cod_data_source_block koss12
_cod_original_sg_symbol_H-M P4(2)/mnm
_cod_original_formula_sum 'H344 Br38.27 O172'
_cod_database_code 1512147

loop_
_symmetry_equiv_pos_as_xyz
'x, y, z'
'-x, -y, z'
'-y+1/2, x+1/2, z+1/2'
'y+1/2, -x+1/2, z+1/2'
'-x+1/2, y+1/2, -z+1/2'
'x+1/2, -y+1/2, -z+1/2'
'y, x, -z'
'-y, -x, -z'
'-x, -y, -z'
'x, y, -z'
'y-1/2, -x-1/2, -z-1/2'
'-y-1/2, x-1/2, -z-1/2'
'x-1/2, -y-1/2, z-1/2'
'-x-1/2, y-1/2, z-1/2'
'-y, -x, z'
'y, x, z'

loop_
_atom_site_label
_atom_site_type_symbol
_atom_site_fract_x
_atom_site_fract_y
_atom_site_fract_z
_atom_site_U_iso_or_equiv
_atom_site_adp_type
_atom_site_occupancy
_atom_site_symmetry_multiplicity
_atom_site_calc_flag
_atom_site_refinement_flags
_atom_site_disorder_assembly
_atom_site_disorder_group
Br1A Br 0.72584(4) 0.30500(4) 0.29605(9) 0.0299(2) Uani 0.1065(2) 1 d PD A -2
Br1B Br 0.64430(4) 0.31736(5) 0.19235(9) 0.0299(2) Uani 0.1065(2) 1 d PD A -2
Br2A Br 0.64952(4) 0.34215(4) 0.19681(7) 0.03463(18) Uani 0.1211(1) 1 d PD B -3
Br2B Br 0.70967(4) 0.29021(5) 0.30840(6) 0.03463(18) Uani 0.2421(3) 2 d SPD B -3
Br3A Br 0.65392(4) 0.33493(4) 0.17693(7) 0.0323(2) Uani 0.1149(2) 1 d PD C -4
Br3B Br 0.71529(4) 0.31054(4) 0.31704(9) 0.0323(2) Uani 0.1149(2) 1 d PD C -4
Br4A Br 0.63784(10) 0.33589(13) 0.2439(3) 0.0511(8) Uani 0.0412(2) 1 d PD D -5
Br4B Br 0.72543(11) 0.29126(14) 0.2629(3) 0.0511(8) Uani 0.0412(2) 1 d PD D -5
Br5A Br 0.6947(2) 0.36758(14) 0.2390(5) 0.1404(13) Uani 0.0517(3) 1 d PD E -6
Br5B Br 0.6683(2) 0.27237(14) 0.2486(5) 0.1404(13) Uani 0.0517(3) 1 d PD E -6
Br7A Br 0.69823(11) 0.35033(12) 0.1839(2) 0.0464(6) Uani 0.0490(2) 1 d PD F -8
Br7B Br 0.66288(11) 0.28575(11) 0.3098(2) 0.0464(6) Uani 0.0490(2) 1 d PD F -8
Br1C Br 0.90968(12) 0.55781(14) 0.0328(3) 0.0473(10) Uani 0.0350(2) 1 d PD G -9
Br1D Br 0.82919(12) 0.51238(14) -0.0330(3) 0.0473(10) Uani 0.0350(2) 1 d PD G -9
Br2C Br 0.88809(8) 0.56791(8) 0.06217(15) 0.0294(4) Uani 0.0605(2) 1 d PD H -10
Br2D Br 0.86763(7) 0.49608(8) -0.06033(15) 0.0294(4) Uani 0.0605(2) 1 d PD H -10
Br3C Br 0.87857(9) 0.54863(8) 0.08865(15) 0.0404(5) Uani 0.0668(2) 1 d PD I -11
Br3D Br 0.87219(9) 0.51833(8) -0.08961(15) 0.0404(5) Uani 0.0668(2) 1 d PD I -11
Br4C Br 0.89706(11) 0.51801(11) 0.0876(2) 0.0442(6) Uani 0.0467(2) 1 d PD J -12
Br4D Br 0.84435(10) 0.56145(11) -0.04842(19) 0.0442(6) Uani 0.0467(2) 1 d PD J -12
Br5C Br 0.83760(8) 0.52962(8) -0.05813(15) 0.0362(4) Uani 0.0636(2) 1 d PD K -13
Br5D Br 0.90669(8) 0.53340(8) 0.07578(16) 0.0362(4) Uani 0.0636(2) 1 d PD K -13
Br6C Br 0.85423(7) 0.48816(5) -0.01638(13) 0.0454(4) Uani 0.0808(2) 1 d PD L -14
Br6D Br 0.87811(7) 0.58216(5) 0.01919(11) 0.0454(4) Uani 0.0808(2) 1 d PD L -14
Br7C Br 0.89905(10) 0.49689(9) -0.04133(17) 0.0395(6) Uani 0.0514(2) 1 d PD M -15
Br7D Br 0.86165(11) 0.56966(10) 0.0644(2) 0.0395(6) Uani 0.0514(2) 1 d PD M -15
Br8C Br 0.91370(9) 0.55129(10) 0.04984(18) 0.0438(5) Uani 0.06 1 d PD N -16
Br8D Br 0.84310(9) 0.50958(10) -0.05453(19) 0.0438(5) Uani 0.06 1 d PD N -16
Br1E Br -0.35891(7) -0.42786(8) 0.03142(12) 0.0362(4) Uani 0.0628(2) 1 d PD O -17
Br1F Br -0.41685(8) -0.36745(8) -0.06862(15) 0.0362(4) Uani 0.0628(2) 1 d PD O -17
Br2E Br -0.41146(11) -0.39263(11) -0.0953(2) 0.0327(8) Uani 0.0373(2) 1 d PD P -18
Br2F Br -0.38139(11) -0.36355(11) 0.0750(2) 0.0327(8) Uani 0.0373(2) 1 d PD P -18
Br3E Br -0.43784(14) -0.38785(18) -0.0273(3) 0.0362(10) Uani 0.0266(2) 1 d PDU Q -19
Br3F Br -0.35467(16) -0.4000(2) 0.0728(4) 0.0362(10) Uani 0.0266(2) 1 d PDU Q -19
Br4E Br -0.42042(18) -0.4240(2) -0.0648(2) 0.0384(8) Uani 0.0279(1) 1 d PDU R -20
Br4F Br -0.38500(18) -0.38977(19) 0.0982(2) 0.0384(8) Uani 0.0279(1) 1 d PDU R -20
Br6E Br -0.35047(10) -0.39761(12) 0.0371(2) 0.0534(7) Uani 0.0543(2) 1 d PD S -22
Br6F Br -0.43960(9) -0.41635(10) -0.03744(17) 0.0534(7) Uani 0.0543(2) 1 d PD S -22
Br7E Br -0.34942(11) -0.37633(12) 0.0347(2) 0.0395(7) Uani 0.0382(2) 1 d PD T -23
Br7F Br -0.42991(13) -0.39919(14) -0.0646(3) 0.0395(7) Uani 0.0382(2) 1 d PD T -23
O1 O 0.10535(5) 0.27387(5) 0.0000 0.0383(4) Uani 1 2 d SD . .
H11 H 0.1041(19) 0.2313(4) 0.0000 0.104(15) Uiso 0.50 2 d SPD . .
H12 H 0.1467(4) 0.2818(10) 0.0000 0.029(8) Uiso 0.50 2 d SPD . .
H13 H 0.0873(8) 0.2874(9) -0.0684(9) 0.105(11) Uiso 0.50 1 d PD . .
O2 O 0.04956(3) 0.31702(3) -0.18482(6) 0.0397(2) Uani 1 1 d D . .
H21 H 0.0148(4) 0.3386(6) -0.1716(18) 0.060 Uiso 0.50 1 d PD . .
H22 H 0.0313(7) 0.2813(5) -0.2125(17) 0.080(9) Uiso 0.50 1 d PD . .
H23 H 0.0817(5) 0.3343(7) -0.2261(13) 0.063(8) Uiso 0.50 1 d PD . .
H24 H 0.0677(7) 0.3033(9) -0.1158(9) 0.080(9) Uiso 0.50 1 d PD . .
O3 O 0.13388(3) 0.36452(3) -0.31730(6) 0.0387(2) Uani 1 1 d D . .
H31 H 0.1271(12) 0.4038(4) -0.3425(18) 0.113(11) Uiso 0.50 1 d PD . .
H32 H 0.1709(4) 0.3694(10) -0.2801(13) 0.070(8) Uiso 0.50 1 d PD . .
H33 H 0.1396(9) 0.3363(5) -0.3760(9) 0.048(7) Uiso 0.50 1 d PD . .
H34 H 0.1096(9) 0.3516(9) -0.2764(18) 0.043(7) Uiso 0.50 1 d P . .
O4 O 0.55460(5) 0.29105(5) 0.0000 0.0374(3) Uani 1 2 d SD . .
H41 H 0.5675(11) 0.3315(4) 0.0000 0.090(14) Uiso 0.50 2 d SPD . .
H42 H 0.5816(6) 0.2593(5) 0.0000 0.090(14) Uiso 0.50 2 d SPD . .
H43 H 0.5265(5) 0.2860(12) 0.0582(10) 0.116(12) Uiso 0.50 1 d PD . .
O5 O 0.64474(5) 0.20754(5) 0.0000 0.0377(4) Uani 1 2 d SD . .
H51 H 0.6360(9) 0.1797(5) 0.0575(10) 0.080(9) Uiso 0.50 1 d PD . .
H52 H 0.6186(6) 0.2411(5) 0.0000 0.120 Uiso 0.50 2 d SPD . .
H53 H 0.6760(5) 0.2366(6) 0.0000 0.120 Uiso 0.50 2 d SPD . .
O6 O 0.00325(3) 0.13433(3) 0.18201(6) 0.0385(2) Uani 1 1 d D . .
H61 H -0.0360(4) 0.1296(11) 0.1515(16) 0.084(9) Uiso 0.50 1 d PD . .
H62 H 0.0300(6) 0.1124(7) 0.1359(13) 0.125 Uiso 0.50 1 d PD . .
H63 H 0.0057(10) 0.1663(5) 0.2339(10) 0.049(7) Uiso 0.50 1 d PD . .
H64 H 0.0114(13) 0.1004(5) 0.2293(13) 0.152(14) Uiso 0.50 1 d PD . .
O7 O 0.08942(5) 0.08942(5) 0.5000 0.0404(5) Uani 1 4 d SD . .
H71 H 0.0744(5) 0.0744(5) 0.4301(9) 0.059(10) Uiso 0.50 2 d SPD . .
H72 H 0.1280(4) 0.0723(9) 0.5000 0.086(13) Uiso 0.50 2 d SPD . .
O8 O 0.04289(3) 0.04289(3) 0.30811(9) 0.0371(3) Uani 1 2 d SD . .
H81 H 0.0314(8) 0.0748(5) 0.2617(11) 0.060(8) Uiso 0.50 1 d PD . .
H82 H 0.0128(3) 0.0128(3) 0.313(2) 0.077(12) Uiso 0.50 2 d SPD . .
H83 H 0.0463(12) 0.0463(12) 0.3882(8) 0.116 Uiso 0.50 2 d SPD . .
O9 O -0.10572(3) 0.10572(3) 0.11231(9) 0.0360(3) Uani 1 2 d SD . .
H91 H -0.1108(10) 0.0664(4) 0.1390(16) 0.074(9) Uiso 0.50 1 d PD . .
H92 H -0.1068(7) 0.1068(7) 0.0321(7) 0.041(9) Uiso 0.50 2 d SPD . .
H93 H -0.1350(3) 0.1350(3) 0.128(2) 0.051(10) Uiso 0.50 2 d SPD . .
O10 O 0.15716(5) 0.07269(5) 0.0000 0.0380(3) Uani 1 2 d SD . .
H101 H 0.1262(5) 0.1017(6) 0.0000 0.075(12) Uiso 0.50 2 d SPD . .
H102 H 0.1990(4) 0.0774(17) 0.0000 0.106(16) Uiso 0.50 2 d SPD . .
H103 H 0.1515(8) 0.0461(5) -0.0632(9) 0.046(6) Uiso 0.50 1 d PD . .
O11 O 0.26700(3) 0.49192(3) 0.19330(6) 0.0380(2) Uani 1 1 d D . .
H111 H 0.2671(12) 0.4500(4) 0.195(2) 0.093(10) Uiso 0.50 1 d PD . .
H112 H 0.2339(5) 0.5081(8) 0.2304(15) 0.090(9) Uiso 0.50 1 d PD . .
H113 H 0.3026(4) 0.4926(10) 0.2382(12) 0.051(7) Uiso 0.50 1 d PD . .
H114 H 0.2758(9) 0.5127(6) 0.1254(9) 0.060(8) Uiso 0.50 1 d PD . .
O12 O 0.22304(5) 0.30998(5) 0.0000 0.0370(3) Uani 1 2 d SD . .
H121 H 0.1811(4) 0.3059(14) 0.0000 0.062(11) Uiso 0.50 2 d SPD . .
H122 H 0.2554(5) 0.2823(6) 0.0000 0.054(10) Uiso 0.50 2 d SPD . .
H123 H 0.2259(12) 0.3282(7) -0.0724(8) 0.101(11) Uiso 0.50 1 d PD . .
O13 O 0.37435(3) 0.23529(3) 0.19474(6) 0.0380(2) Uani 1 1 d D . .
H131 H 0.3660(9) 0.1964(4) 0.2212(15) 0.057 Uiso 0.50 1 d PD . .
H132 H 0.3564(7) 0.2684(5) 0.2339(14) 0.082(9) Uiso 0.50 1 d PD . .
H133 H 0.4167(4) 0.2392(10) 0.184(2) 0.066(8) Uiso 0.50 1 d PD . .
H134 H 0.3553(7) 0.2347(12) 0.1222(8) 0.098 Uiso 0.50 1 d PD . .
O14 O 0.59733(3) 0.02672(3) 0.11767(6) 0.0411(3) Uani 1 1 d D . .
H141 H 0.6241(5) -0.0016(5) 0.1489(15) 0.068(8) Uiso 0.50 1 d PD . .
H142 H 0.5600(4) 0.0214(10) 0.1547(14) 0.074(9) Uiso 0.50 1 d PD . .
H143 H 0.5950(14) 0.0142(10) 0.0407(8) 0.160(15) Uiso 0.50 1 d PD . .
H144 H 0.6076(10) 0.0675(4) 0.134(2) 0.093(10) Uiso 0.50 1 d PD . .
O15 O 0.76105(5) 0.23895(5) 0.0000 0.0371(5) Uani 1 4 d SD . .
H151 H 0.7196(4) 0.2308(10) 0.0000 0.033(8) Uiso 0.50 2 d SPD . .
H152 H 0.7771(5) 0.2229(5) -0.0682(9) 0.049(10) Uiso 0.50 2 d SPD . .
O16 O 0.81452(3) 0.18548(3) 0.17945(9) 0.0384(3) Uani 1 2 d SD . .
H161 H 0.8444(3) 0.1556(3) 0.167(3) 0.080(13) Uiso 0.50 2 d SPD . .
H162 H 0.7917(4) 0.2083(4) 0.1273(12) 0.094(14) Uiso 0.50 2 d SPD . .
H163 H 0.8307(8) 0.2134(6) 0.2308(12) 0.142(15) Uiso 0.50 1 d PD . .
O17 O 0.0000 0.5000 0.2500 0.0414(5) Uani 1 4 d SD . .
H171 H -0.0023(16) 0.4623(4) 0.2150(15) 0.101(11) Uiso 0.50 1 d PD . .

loop_
_atom_site_aniso_label
_atom_site_aniso_U_11
_atom_site_aniso_U_22
_atom_site_aniso_U_33
_atom_site_aniso_U_23
_atom_site_aniso_U_13
_atom_site_aniso_U_12
Br1A 0.0174(3) 0.0289(4) 0.0434(4) 0.0052(3) -0.0074(3) -0.0013(3)
Br1B 0.0174(3) 0.0289(4) 0.0434(4) 0.0052(3) -0.0074(3) -0.0013(3)
Br2A 0.0322(4) 0.0261(4) 0.0456(3) 0.0098(3) -0.0066(4) -0.0027(2)
Br2B 0.0322(4) 0.0261(4) 0.0456(3) 0.0098(3) -0.0066(4) -0.0027(2)
Br3A 0.0359(4) 0.0302(4) 0.0308(3) 0.0011(3) -0.0004(3) -0.0109(3)
Br3B 0.0359(4) 0.0302(4) 0.0308(3) 0.0011(3) -0.0004(3) -0.0109(3)
Br4A 0.0276(12) 0.0667(16) 0.0589(13) 0.0131(11) 0.0188(10) -0.0027(11)
Br4B 0.0276(12) 0.0667(16) 0.0589(13) 0.0131(11) 0.0188(10) -0.0027(11)
Br5A 0.184(3) 0.0766(16) 0.161(3) -0.035(2) 0.019(4) -0.0785(15)
Br5B 0.184(3) 0.0766(16) 0.161(3) -0.035(2) 0.019(4) -0.0785(15)
Br7A 0.0302(10) 0.0595(12) 0.0494(11) 0.0230(9) -0.0001(9) -0.0195(9)
Br7B 0.0302(10) 0.0595(12) 0.0494(11) 0.0230(9) -0.0001(9) -0.0195(9)
Br1C 0.0449(13) 0.0454(13) 0.052(2) -0.0151(10) 0.0123(10) -0.0282(10)
Br1D 0.0449(13) 0.0454(13) 0.052(2) -0.0151(10) 0.0123(10) -0.0282(10)
Br2C 0.0223(7) 0.0393(7) 0.0267(6) -0.0102(6) -0.0091(6) 0.0138(6)
Br2D 0.0223(7) 0.0393(7) 0.0267(6) -0.0102(6) -0.0091(6) 0.0138(6)
Br3C 0.0439(7) 0.0375(14) 0.0399(6) -0.0045(5) -0.0048(8) 0.0097(8)
Br3D 0.0439(7) 0.0375(14) 0.0399(6) -0.0045(5) -0.0048(8) 0.0097(8)
Br4C 0.0196(9) 0.0528(11) 0.0602(11) 0.0405(9) -0.0109(8) -0.0212(8)
Br4D 0.0196(9) 0.0528(11) 0.0602(11) 0.0405(9) -0.0109(8) -0.0212(8)
Br5C 0.0332(7) 0.0344(8) 0.0409(7) 0.0183(6) -0.0205(6) -0.0170(6)
Br5D 0.0332(7) 0.0344(8) 0.0409(7) 0.0183(6) -0.0205(6) -0.0170(6)
Br6C 0.0818(7) 0.0376(5) 0.0170(7) 0.0001(5) -0.0004(6) -0.0065(5)
Br6D 0.0818(7) 0.0376(5) 0.0170(7) 0.0001(5) -0.0004(6) -0.0065(5)
Br7C 0.0492(11) 0.0280(9) 0.0413(10) -0.0012(7) 0.0110(8) 0.0214(8)
Br7D 0.0492(11) 0.0280(9) 0.0413(10) -0.0012(7) 0.0110(8) 0.0214(8)
Br8C 0.0299(8) 0.0404(9) 0.0610(9) 0.0163(7) -0.0310(7) -0.0060(7)
Br8D 0.0299(8) 0.0404(9) 0.0610(9) 0.0163(7) -0.0310(7) -0.0060(7)
Br1E 0.0374(7) 0.0442(7) 0.0271(9) 0.0089(6) 0.0081(5) 0.0112(5)
Br1F 0.0374(7) 0.0442(7) 0.0271(9) 0.0089(6) 0.0081(5) 0.0112(5)
Br2E 0.0319(15) 0.0202(14) 0.0460(11) 0.0031(8) 0.0031(9) 0.0173(11)
Br2F 0.0319(15) 0.0202(14) 0.0460(11) 0.0031(8) 0.0031(9) 0.0173(11)
Br3E 0.0399(16) 0.0383(16) 0.030(2) -0.0002(13) -0.0099(13) -0.0032(12)
Br3F 0.0399(16) 0.0383(16) 0.030(2) -0.0002(13) -0.0099(13) -0.0032(12)
Br4E 0.0361(15) 0.0358(15) 0.0435(12) -0.0047(14) -0.0012(14) -0.0077(10)
Br4F 0.0361(15) 0.0358(15) 0.0435(12) -0.0047(14) -0.0012(14) -0.0077(10)
Br6E 0.0487(10) 0.0502(10) 0.0613(14) 0.0032(7) -0.0073(7) -0.0155(8)
Br6F 0.0487(10) 0.0502(10) 0.0613(14) 0.0032(7) -0.0073(7) -0.0155(8)
Br7E 0.0465(13) 0.0371(12) 0.0350(13) -0.0272(8) -0.0056(9) -0.0100(10)
Br7F 0.0465(13) 0.0371(12) 0.0350(13) -0.0272(8) -0.0056(9) -0.0100(10)
O1 0.0348(6) 0.0427(7) 0.0376(6) 0.000 0.000 -0.0017(5)
O2 0.0375(4) 0.0411(4) 0.0405(5) 0.0013(4) -0.0001(4) -0.0016(4)
O3 0.0377(4) 0.0400(4) 0.0382(4) -0.0004(4) 0.0002(4) -0.0029(4)
O4 0.0369(6) 0.0391(7) 0.0362(6) 0.000 0.000 0.0027(5)
O5 0.0413(7) 0.0324(6) 0.0393(6) 0.000 0.000 0.0006(5)
O6 0.0388(4) 0.0389(4) 0.0380(4) -0.0031(4) -0.0016(4) 0.0019(4)
O7 0.0420(6) 0.0420(6) 0.0370(9) 0.000 0.000 -0.0009(8)
O8 0.0387(4) 0.0387(4) 0.0338(6) 0.0000(4) 0.0000(4) -0.0012(5)
O9 0.0362(4) 0.0362(4) 0.0357(6) 0.0010(4) -0.0010(4) 0.0033(5)
O10 0.0382(6) 0.0382(6) 0.0376(6) 0.000 0.000 0.0011(5)
O11 0.0387(4) 0.0388(4) 0.0363(4) 0.0029(4) 0.0003(4) -0.0001(4)
O12 0.0369(6) 0.0407(7) 0.0335(6) 0.000 0.000 0.0005(5)
O13 0.0376(4) 0.0393(4) 0.0372(4) -0.0007(4) -0.0017(4) -0.0008(4)
O14 0.0404(5) 0.0412(5) 0.0418(5) 0.0009(4) 0.0009(4) 0.0004(4)
O15 0.0389(6) 0.0389(6) 0.0337(9) 0.000 0.000 -0.0012(8)
O16 0.0392(4) 0.0392(4) 0.0369(6) -0.0001(4) 0.0001(4) 0.0021(5)
O17 0.0390(5) 0.0390(5) 0.0462(10) 0.000 0.000 0.000

loop_
_atom_type_symbol
_atom_type_description
_atom_type_scat_dispersion_real
_atom_type_scat_dispersion_imag
_atom_type_scat_source
O O 0.0106 0.0060 'International Tables Vol C Tables 4.2.6.8 and 6.1.1.4'
H H 0.0000 0.0000 'International Tables Vol C Tables 4.2.6.8 and 6.1.1.4'
Br Br -0.2901 2.4595 'International Tables Vol C Tables 4.2.6.8 and 6.1.1.4'

loop_
_geom_bond_atom_site_label_1
_geom_bond_atom_site_label_2
_geom_bond_distance
Br1A Br1B 2.2758(14)
Br2A Br2B 2.2737(12)
Br3A Br3B 2.2755(14)
Br4A Br4B 2.277(4)
Br5A Br5B 2.280(4)
Br7A Br7B 2.278(4)
Br1C Br1D 2.273(4)
Br2C Br2D 2.269(3)
Br3C Br3D 2.268(3)
Br4C Br4D 2.275(3)
Br5C Br5D 2.271(3)
Br6C Br6D 2.2757(18)
Br7C Br7D 2.277(3)
Br8C Br8D 2.271(3)
Br1E Br1F 2.276(2)
Br2E Br2F 2.270(3)
Br3E Br3F 2.283(5)
Br4E Br4F 2.272(4)
Br6E Br6F 2.284(3)
Br7E Br7F 2.271(4)
